data_7130788
loop_
_publ_author_name
'Toda, Yasunori'
'Shiokawa, Ryota'
'Iwasaki, Masaya'
'Yamaguchi, Daisuke'
'Kawamura, Keisuke'
'Sukegawa, Kimiya'
'Suga, Hiroyuki'

_publ_section_title
;
 Tetraarylphosphonium salt-catalyzed formal [3+2] cycloaddition between
 epoxides and trichloroacetonitrile for the synthesis of \b-amino alcohol
 derivatives.
;
_journal_name_full 'Chemical communications (Cambridge, England)'
_journal_paper_doi 10.1039/d2cc03782c
_journal_year 2022
_chemical_absolute_configuration ad
_chemical_formula_sum 'C11 H12 Cl3 N O3'
_chemical_formula_weight 312.56
_space_group_crystal_system triclinic
_space_group_IT_number 1
_space_group_name_Hall 'P 1'
_space_group_name_H-M_alt 'P 1'
_atom_sites_solution_hydrogens geom
_atom_sites_solution_primary direct
_atom_sites_solution_secondary difmap
_audit_update_record
;
2022-09-12 deposited with the CCDC.	2022-09-22 downloaded from the CCDC.
;
_cell_angle_alpha 80.5156(16)
_cell_angle_beta 88.5593(16)
_cell_angle_gamma 80.2619(16)
_cell_formula_units_Z 4
_cell_length_a 5.8297(7)
_cell_length_b 14.5160(18)
_cell_length_c 17.059(2)
_cell_measurement_reflns_used 2994
_cell_measurement_temperature 93.(2)
_cell_measurement_theta_max 24.0027
_cell_measurement_theta_min 2.4210
_cell_volume 1403.3(3)
_computing_cell_refinement 'SAINT V8.40B (Bruker AXS LLC, 2019)'
_computing_data_collection 'Bruker Instrument Service v2010.11.0.0'
_computing_data_reduction 'SAINT V8.40B (Bruker AXS LLC, 2019)'
_computing_molecular_graphics 'shelXle (C.B. Huebschle, rev 1328)'
_computing_publication_material 'Generate Report (Bruker AXS)'
_computing_structure_refinement 'SHELXL-2019/1 (Sheldrick, 2019)'
_computing_structure_solution 'XT, VERSION 2018/2'
_diffrn_ambient_temperature 93.(2)
_diffrn_detector_area_resol_mean 8.3333
_diffrn_measured_fraction_theta_full 0.960
_diffrn_measured_fraction_theta_max 0.960
_diffrn_measurement_device_type 'Bruker D8 goniometer'
_diffrn_measurement_method 'omega scans'
_diffrn_radiation_monochromator graphite
_diffrn_radiation_type MoK\a
_diffrn_radiation_wavelength 0.71073
_diffrn_reflns_av_R_equivalents 0.0126
_diffrn_reflns_av_unetI/netI 0.0297
_diffrn_reflns_limit_h_max 7
_diffrn_reflns_limit_h_min -7
_diffrn_reflns_limit_k_max 17
_diffrn_reflns_limit_k_min -18
_diffrn_reflns_limit_l_max 19
_diffrn_reflns_limit_l_min -22
_diffrn_reflns_number 8423
_diffrn_reflns_theta_full 25.24
_diffrn_reflns_theta_max 27.72
_diffrn_reflns_theta_min 1.44
_diffrn_source 'sealed tube'
_diffrn_source_current 30.0
_diffrn_source_power 1.50
_diffrn_source_voltage 50
_exptl_absorpt_coefficient_mu 0.651
_exptl_absorpt_correction_T_max 0.84
_exptl_absorpt_correction_T_min 0.77
_exptl_absorpt_correction_type multi-scan
_exptl_absorpt_process_details
;
Krause, L., Herbst-Irmer, R., Sheldrick, G. M., Stalke, D. (2015).
"Comparison of silver and molybdenum microfocus X-ray sources for
single-crystal structure determination"
J. Appl. Cryst. 48, 3-10.
doi:10.1107/S1600576714022985
;
_exptl_crystal_colour colourless
_exptl_crystal_density_diffrn 1.479
_exptl_crystal_density_method 'not measured'
_exptl_crystal_description needle
_exptl_crystal_F_000 640
_exptl_crystal_size_max 0.436
_exptl_crystal_size_mid 0.388
_exptl_crystal_size_min 0.286
_refine_diff_density_max 0.393
_refine_diff_density_min -0.322
_refine_ls_abs_structure_details
;

Flack x determined using 721 quotients [(I+)-(I-)]/[(I+)+(I-)]
(Parsons, Flack and Wagner, Acta Cryst. B69 (2013) 249-259).
;
_refine_ls_abs_structure_Flack 0.09(3)
_refine_ls_extinction_method none
_refine_ls_goodness_of_fit_ref 1.250
_refine_ls_hydrogen_treatment constr
_refine_ls_matrix_type full
_refine_ls_number_parameters 653
_refine_ls_number_reflns 7201
_refine_ls_number_restraints 3
_refine_ls_restrained_S_all 1.249
_refine_ls_R_factor_all 0.0520
_refine_ls_R_factor_gt 0.0385
_refine_ls_shift/su_max 0.017
_refine_ls_shift/su_mean 0.001
_refine_ls_structure_factor_coef Fsqd
_refine_ls_weighting_details 'w=1/[\s^2^(Fo^2^)+(0.0334P)^2^] where P=(Fo^2^+2Fc^2^)/3'
_refine_ls_weighting_scheme calc
_refine_ls_wR_factor_gt 0.0809
_refine_ls_wR_factor_ref 0.0876
_reflns_Friedel_coverage 0.132
_reflns_Friedel_fraction_full 0.162
_reflns_Friedel_fraction_max 0.127
_reflns_number_gt 5826
_reflns_number_total 7201
_reflns_threshold_expression 'I > 2\s(I)'
_cod_data_source_file d2cc03782c2.cif
_cod_data_source_block 220725_17RS106_4
_cod_depositor_comments
;
The following automatic conversions were performed:

data item '_exptl_absorpt_correction_type' value 'Multi-Scan' was
changed to 'multi-scan' in accordance with the
/home/data/users/saulius/crontab/automatic-downloads/rss-feeds/RSC/lib/dictionaries/cif_core.dic
dictionary named 'cif_core.dic' version 2.4.2 last updated on
2011-04-26.

Automatic conversion script
Id: cif_fix_values 7556 2019-12-06 15:28:31Z antanas 

2024-12-16
Z value and formula fixed to values more according to usual
chemical conventions.                 miguel
;
_cod_original_formula_sum 'C44 H48 Cl12 N4 O12'
_cod_original_formula_weight 1250.26
_cod_original_formula_units_Z 1
_cod_database_code 7130788

loop_
_space_group_symop_operation_xyz
'x, y, z'

loop_
_atom_site_type_symbol
_atom_site_label
_atom_site_fract_x
_atom_site_fract_y
_atom_site_fract_z
_atom_site_U_iso_or_equiv
_atom_site_adp_type
_atom_site_calc_flag
_atom_site_refinement_flags_adp
_atom_site_refinement_flags_occupancy
_atom_site_refinement_flags_posn
_atom_site_occupancy
_atom_site_disorder_assembly
_atom_site_disorder_group
Cl Cl1 -0.30194(17) 0.67175(9) 0.60778(8) 0.0737(3) Uani d . . . 1 . .
Cl Cl2 0.0152(3) 0.78573(9) 0.53019(10) 0.1068(6) Uani d . . . 1 . .
Cl Cl3 0.0966(2) 0.69641(10) 0.69140(8) 0.0868(4) Uani d . . . 1 . .
Cl Cl4 0.8826(2) 0.31169(9) 0.30555(7) 0.0743(3) Uani d . . . 1 . .
Cl Cl5 1.30620(17) 0.33246(9) 0.37798(8) 0.0726(3) Uani d . . . 1 . .
Cl Cl6 0.9816(3) 0.23318(9) 0.46922(8) 0.0919(4) Uani d . . . 1 . .
Cl Cl7 0.4102(3) 0.20428(8) 0.18255(8) 0.0829(4) Uani d . . . 1 . .
Cl Cl8 0.4842(3) 0.20089(10) 0.01702(8) 0.0962(5) Uani d . . . 1 . .
Cl Cl9 0.7388(2) 0.30798(10) 0.09969(9) 0.0865(4) Uani d . . . 1 . .
Cl Cl10 0.5374(2) 0.76732(9) 0.81263(7) 0.0785(4) Uani d . . . 1 . .
Cl Cl11 0.1402(2) 0.71392(12) 0.89878(10) 0.0979(5) Uani d . . . 1 . .
Cl Cl12 0.4904(3) 0.77942(10) 0.97807(9) 0.0983(5) Uani d . . . 1 . .
O O1 0.3267(4) 0.22088(18) 0.65228(17) 0.0555(7) Uani d . . . 1 . .
O O2 0.2469(5) 0.6051(2) 0.50899(17) 0.0628(8) Uani d . . . 1 . .
O O3 0.6122(5) 0.4251(2) 0.63821(15) 0.0556(7) Uani d . . . 1 . .
H H3 0.649257 0.436539 0.590122 0.083000 Uiso calc U . R 1 . .
O O4 0.6368(5) 0.78675(18) 0.33348(16) 0.0562(7) Uani d . . . 1 . .
O O5 0.5781(5) 0.62227(19) 0.27121(16) 0.0575(7) Uani d . . . 1 . .
H H5 0.500008 0.671848 0.246146 0.086000 Uiso calc U . R 1 . .
O O6 0.7599(5) 0.4210(2) 0.47667(17) 0.0650(8) Uani d . . . 1 . .
O O7 0.2019(5) 0.72425(18) 0.16439(17) 0.0564(7) Uani d . . . 1 . .
O O8 0.2289(5) 0.52870(19) 0.23318(15) 0.0525(7) Uani d . . . 1 . .
H H8 0.345607 0.547113 0.249345 0.079000 Uiso calc U . R 1 . .
O O9 0.2384(6) 0.3908(2) -0.00079(17) 0.0699(8) Uani d . . . 1 . .
O O10 0.7999(5) 0.28068(19) 0.82979(17) 0.0580(7) Uani d . . . 1 . .
O O11 0.8664(5) 0.4673(2) 0.75704(15) 0.0619(8) Uani d . . . 1 . .
H H11 0.778114 0.437345 0.736941 0.093000 Uiso calc U . R 1 . .
O O12 0.5839(7) 0.5773(3) 0.99873(19) 0.0982(12) Uani d . . . 1 . .
N N1 0.1183(6) 0.5141(2) 0.61465(19) 0.0512(8) Uani d . . . 1 . .
H H1 0.041907 0.515077 0.659743 0.061000 Uiso calc U . R 1 . .
N N2 0.9182(6) 0.5002(2) 0.37053(18) 0.0489(8) Uani d . . . 1 . .
H H2 1.005649 0.494517 0.328214 0.059000 Uiso calc U . R 1 . .
N N3 0.2010(6) 0.4047(2) 0.12837(19) 0.0524(8) Uani d . . . 1 . .
H H3A 0.229428 0.373975 0.177002 0.063000 Uiso calc U . R 1 . .
N N4 0.6074(8) 0.5613(3) 0.8711(2) 0.0764(12) Uani d . . . 1 . .
H H4 0.596612 0.591863 0.821955 0.092000 Uiso calc U . R 1 . .
C C1 0.3963(11) -0.0607(4) 0.6296(4) 0.0838(16) Uani d . . . 1 . .
H H1A 0.407847 -0.125682 0.624927 0.101000 Uiso calc U . R 1 . .
C C2 0.2088(10) -0.0163(4) 0.6649(4) 0.0810(15) Uani d . . . 1 . .
H H2A 0.089266 -0.050457 0.685545 0.097000 Uiso calc U . R 1 . .
C C3 0.1901(8) 0.0775(3) 0.6710(3) 0.0636(12) Uani d . . . 1 . .
H H3B 0.056749 0.107882 0.695582 0.076000 Uiso calc U . R 1 . .
C C4 0.3617(7) 0.1285(3) 0.6422(3) 0.0496(9) Uani d . . . 1 . .
C C5 0.5062(7) 0.2747(3) 0.6266(2) 0.0492(9) Uani d . . . 1 . .
H H5A 0.532490 0.277555 0.568793 0.059000 Uiso calc U . R 1 . .
H H5B 0.653713 0.245615 0.654847 0.059000 Uiso calc U . R 1 . .
C C6 0.4244(6) 0.3728(3) 0.6459(2) 0.0444(9) Uani d . . . 1 . .
H H6 0.371363 0.366306 0.702438 0.053000 Uiso calc U . R 1 . .
C C7 0.2199(7) 0.4230(3) 0.5936(2) 0.0494(9) Uani d . . . 1 . .
H H7A 0.271969 0.432614 0.537623 0.059000 Uiso calc U . R 1 . .
H H7B 0.098924 0.382121 0.597785 0.059000 Uiso calc U . R 1 . .
C C8 0.1352(6) 0.5954(3) 0.5693(2) 0.0416(8) Uani d . . . 1 . .
C C9 -0.0078(7) 0.6841(3) 0.5983(2) 0.0474(9) Uani d . . . 1 . .
C C10 0.5701(10) -0.0113(4) 0.6004(3) 0.0829(15) Uani d . . . 1 . .
H H10 0.702087 -0.042550 0.575755 0.100000 Uiso calc U . R 1 . .
C C11 0.5550(8) 0.0833(3) 0.6065(3) 0.0673(12) Uani d . . . 1 . .
H H11A 0.675957 0.117015 0.586442 0.081000 Uiso calc U . R 1 . .
C C12 1.0071(6) 0.3291(3) 0.3944(2) 0.0483(9) Uani d . . . 1 . .
C C13 0.8806(6) 0.4231(3) 0.4185(2) 0.0423(9) Uani d . . . 1 . .
C C14 0.8188(7) 0.5940(3) 0.3860(3) 0.0564(11) Uani d . . . 1 . .
H H14A 0.920065 0.639323 0.361945 0.068000 Uiso calc U . R 1 . .
H H14B 0.816663 0.593477 0.444098 0.068000 Uiso calc U . R 1 . .
C C15 0.5759(7) 0.6281(3) 0.3540(2) 0.0479(9) Uani d . . . 1 . .
H H15 0.473241 0.584146 0.381339 0.058000 Uiso calc U . R 1 . .
C C16 0.4826(7) 0.7260(3) 0.3703(3) 0.0572(11) Uani d . . . 1 . .
H H16A 0.323822 0.747537 0.347964 0.069000 Uiso calc U . R 1 . .
H H16B 0.475653 0.726480 0.428234 0.069000 Uiso calc U . R 1 . .
C C17 0.6023(7) 0.8787(3) 0.3482(2) 0.0501(9) Uani d . . . 1 . .
C C18 0.7726(9) 0.9303(3) 0.3190(3) 0.0716(13) Uani d . . . 1 . .
H H18 0.901245 0.902549 0.290673 0.086000 Uiso calc U . R 1 . .
C C19 0.7543(12) 1.0223(4) 0.3314(4) 0.0902(17) Uani d . . . 1 . .
H H19 0.873038 1.057552 0.311989 0.108000 Uiso calc U . R 1 . .
C C20 0.5703(12) 1.0643(4) 0.3707(4) 0.0878(17) Uani d . . . 1 . .
H H20 0.558397 1.128347 0.378167 0.105000 Uiso calc U . R 1 . .
C C21 0.4156(9) 0.9196(3) 0.3882(3) 0.0720(13) Uani d . . . 1 . .
H H21 0.296524 0.884791 0.408096 0.086000 Uiso calc U . R 1 . .
C C22 0.4044(11) 1.0126(4) 0.3989(4) 0.0906(17) Uani d . . . 1 . .
H H22 0.276066 1.041170 0.426894 0.109000 Uiso calc U . R 1 . .
C C23 0.4674(7) 0.2712(3) 0.0910(2) 0.0475(9) Uani d . . . 1 . .
C C24 0.2870(6) 0.3626(3) 0.0678(2) 0.0453(9) Uani d . . . 1 . .
C C25 0.0636(7) 0.4983(3) 0.1180(2) 0.0593(11) Uani d . . . 1 . .
H H25A -0.086873 0.496128 0.145924 0.071000 Uiso calc U . R 1 . .
H H25B 0.030984 0.521252 0.060830 0.071000 Uiso calc U . R 1 . .
C C26 0.1935(6) 0.5650(3) 0.1510(2) 0.0426(8) Uani d . . . 1 . .
H H26 0.348027 0.564556 0.124155 0.051000 Uiso calc U . R 1 . .
C C27 0.0585(7) 0.6649(3) 0.1375(3) 0.0514(10) Uani d . . . 1 . .
H H27A 0.021693 0.685852 0.080305 0.062000 Uiso calc U . R 1 . .
H H27B -0.089281 0.667742 0.167564 0.062000 Uiso calc U . R 1 . .
C C28 0.1306(7) 0.8208(3) 0.1472(2) 0.0478(9) Uani d . . . 1 . .
C C29 -0.0794(8) 0.8646(3) 0.1108(3) 0.0649(12) Uani d . . . 1 . .
H H29 -0.187062 0.828228 0.095909 0.078000 Uiso calc U . R 1 . .
C C30 -0.1275(10) 0.9622(4) 0.0970(3) 0.0813(15) Uani d . . . 1 . .
H H30 -0.268332 0.992947 0.070786 0.098000 Uiso calc U . R 1 . .
C C31 0.0206(10) 1.0152(4) 0.1197(3) 0.0837(16) Uani d . . . 1 . .
H H31 -0.018137 1.082359 0.110743 0.100000 Uiso calc U . R 1 . .
C C32 0.2845(8) 0.8748(3) 0.1695(3) 0.0617(11) Uani d . . . 1 . .
H H32 0.428322 0.844851 0.194146 0.074000 Uiso calc U . R 1 . .
C C33 0.2290(9) 0.9710(3) 0.1561(3) 0.0791(15) Uani d . . . 1 . .
H H33 0.333946 1.008100 0.171792 0.095000 Uiso calc U . R 1 . .
C C34 0.8615(10) -0.0103(4) 0.8699(3) 0.0852(16) Uani d . . . 1 . .
H H34 0.872613 -0.077254 0.877997 0.102000 Uiso calc U . R 1 . .
C C35 1.0355(10) 0.0289(4) 0.8941(4) 0.0828(15) Uani d . . . 1 . .
H H35 1.167868 -0.010687 0.919783 0.099000 Uiso calc U . R 1 . .
C C36 1.0236(8) 0.1258(3) 0.8819(3) 0.0665(12) Uani d . . . 1 . .
H H36 1.147975 0.152709 0.898666 0.080000 Uiso calc U . R 1 . .
C C37 0.8304(7) 0.1837(3) 0.8454(2) 0.0505(10) Uani d . . . 1 . .
C C38 0.9794(8) 0.3250(3) 0.8555(3) 0.0627(12) Uani d . . . 1 . .
H H38A 1.125096 0.308246 0.826126 0.075000 Uiso calc U . R 1 . .
H H38B 1.009962 0.303441 0.912953 0.075000 Uiso calc U . R 1 . .
C C39 0.8983(7) 0.4301(3) 0.8394(2) 0.0520(10) Uani d . . . 1 . .
H H39 1.022635 0.460247 0.859223 0.062000 Uiso calc U . R 1 . .
C C40 0.6831(11) 0.4575(3) 0.8846(3) 0.0862(16) Uani d . . . 1 . .
H H40A 0.557424 0.426649 0.868077 0.103000 Uiso calc U . R 1 . .
H H40B 0.712261 0.434860 0.942070 0.103000 Uiso calc U . R 1 . .
C C41 0.6526(8) 0.1432(3) 0.8212(3) 0.0582(11) Uani d . . . 1 . .
H H41 0.518780 0.182091 0.795795 0.070000 Uiso calc U . R 1 . .
C C42 0.5558(7) 0.6093(3) 0.9295(3) 0.0596(11) Uani d . . . 1 . .
C C43 0.4419(7) 0.7137(3) 0.9053(2) 0.0559(10) Uani d . . . 1 . .
C C44 0.6695(10) 0.0461(4) 0.8338(3) 0.0775(14) Uani d . . . 1 . .
H H44 0.546532 0.018277 0.817281 0.093000 Uiso calc U . R 1 . .

loop_
_atom_site_aniso_label
_atom_site_aniso_U_11
_atom_site_aniso_U_22
_atom_site_aniso_U_33
_atom_site_aniso_U_12
_atom_site_aniso_U_13
_atom_site_aniso_U_23
Cl1 0.0346(5) 0.0729(8) 0.1164(10) -0.0015(5) 0.0046(5) -0.0318(7)
Cl2 0.1439(13) 0.0447(7) 0.1186(12) -0.0013(8) 0.0619(10) 0.0014(7)
Cl3 0.0817(8) 0.1028(10) 0.0892(10) -0.0079(8) -0.0124(7) -0.0599(8)
Cl4 0.0718(7) 0.0879(9) 0.0727(8) -0.0127(7) -0.0009(6) -0.0412(6)
Cl5 0.0379(5) 0.0677(7) 0.1080(10) 0.0029(5) 0.0054(5) -0.0147(6)
Cl6 0.1224(11) 0.0546(7) 0.0830(9) 0.0028(7) 0.0394(8) 0.0102(6)
Cl7 0.1152(11) 0.0508(7) 0.0737(8) -0.0076(7) 0.0244(7) 0.0055(5)
Cl8 0.1175(11) 0.0881(9) 0.0813(10) 0.0275(8) -0.0281(8) -0.0502(7)
Cl9 0.0498(6) 0.0880(9) 0.1183(11) -0.0211(6) -0.0167(6) 0.0052(8)
Cl10 0.1001(9) 0.0679(8) 0.0639(8) -0.0140(7) 0.0082(6) -0.0018(6)
Cl11 0.0500(7) 0.1238(13) 0.1153(11) -0.0005(7) -0.0030(7) -0.0204(9)
Cl12 0.1312(13) 0.0927(10) 0.0779(10) -0.0084(9) -0.0140(8) -0.0421(8)
O1 0.0474(15) 0.0440(16) 0.074(2) -0.0060(13) 0.0125(13) -0.0106(13)
O2 0.0701(19) 0.0573(18) 0.0580(18) -0.0074(15) 0.0291(14) -0.0079(13)
O3 0.0548(16) 0.0710(19) 0.0477(15) -0.0272(14) 0.0012(12) -0.0121(14)
O4 0.0648(17) 0.0415(16) 0.0619(19) -0.0065(14) 0.0160(13) -0.0122(13)
O5 0.0601(18) 0.0551(17) 0.0561(17) -0.0021(14) -0.0112(13) -0.0115(13)
O6 0.0616(18) 0.069(2) 0.0570(19) 0.0044(15) 0.0222(14) -0.0089(15)
O7 0.0623(18) 0.0361(15) 0.070(2) -0.0044(13) -0.0105(14) -0.0091(13)
O8 0.0653(18) 0.0550(17) 0.0402(15) -0.0192(14) 0.0006(12) -0.0070(12)
O9 0.081(2) 0.073(2) 0.0504(19) 0.0060(17) -0.0148(15) -0.0103(15)
O10 0.0616(18) 0.0468(17) 0.0639(19) -0.0050(14) -0.0111(14) -0.0063(13)
O11 0.077(2) 0.073(2) 0.0433(16) -0.0345(16) 0.0074(13) -0.0123(13)
O12 0.136(3) 0.091(3) 0.051(2) 0.020(2) -0.001(2) -0.0043(18)
N1 0.0557(19) 0.0418(18) 0.054(2) -0.0030(16) 0.0201(15) -0.0106(15)
N2 0.059(2) 0.0471(19) 0.0405(18) -0.0036(16) 0.0041(14) -0.0116(14)
N3 0.067(2) 0.0397(18) 0.051(2) -0.0030(16) -0.0091(16) -0.0150(14)
N4 0.115(3) 0.057(2) 0.048(2) 0.006(2) 0.019(2) -0.0057(17)
C1 0.110(5) 0.048(3) 0.097(4) -0.012(3) -0.005(3) -0.020(3)
C2 0.085(4) 0.060(3) 0.104(4) -0.028(3) -0.003(3) -0.015(3)
C3 0.059(3) 0.053(3) 0.080(3) -0.010(2) 0.004(2) -0.011(2)
C4 0.049(2) 0.041(2) 0.057(3) -0.0025(19) -0.0047(18) -0.0060(18)
C5 0.043(2) 0.046(2) 0.055(2) -0.0023(18) 0.0064(17) -0.0019(18)
C6 0.045(2) 0.050(2) 0.040(2) -0.0123(18) 0.0045(16) -0.0082(16)
C7 0.048(2) 0.046(2) 0.056(2) -0.0053(18) -0.0003(17) -0.0165(18)
C8 0.0353(19) 0.045(2) 0.047(2) -0.0092(16) 0.0042(16) -0.0123(17)
C9 0.046(2) 0.044(2) 0.054(2) -0.0092(18) 0.0085(17) -0.0120(17)
C10 0.087(4) 0.064(3) 0.097(4) 0.008(3) 0.006(3) -0.031(3)
C11 0.068(3) 0.052(3) 0.083(4) -0.007(2) 0.014(2) -0.020(2)
C12 0.045(2) 0.053(2) 0.045(2) -0.0050(19) 0.0087(16) -0.0094(18)
C13 0.0370(19) 0.049(2) 0.039(2) 0.0001(17) -0.0022(16) -0.0086(17)
C14 0.061(3) 0.046(2) 0.062(3) 0.001(2) -0.010(2) -0.0176(19)
C15 0.049(2) 0.046(2) 0.049(2) -0.0076(18) 0.0083(17) -0.0076(17)
C16 0.055(2) 0.049(2) 0.069(3) -0.009(2) 0.011(2) -0.017(2)
C17 0.061(2) 0.042(2) 0.045(2) -0.0036(19) 0.0005(18) -0.0066(16)
C18 0.077(3) 0.056(3) 0.081(4) -0.010(3) 0.010(2) -0.008(2)
C19 0.106(5) 0.066(4) 0.104(5) -0.032(3) 0.003(4) -0.010(3)
C20 0.119(5) 0.050(3) 0.097(4) -0.015(3) -0.008(4) -0.020(3)
C21 0.077(3) 0.053(3) 0.085(4) -0.005(2) 0.017(3) -0.020(2)
C22 0.111(5) 0.056(3) 0.102(4) 0.006(3) 0.017(3) -0.029(3)
C23 0.049(2) 0.048(2) 0.048(2) -0.0103(18) -0.0020(17) -0.0097(17)
C24 0.044(2) 0.045(2) 0.051(2) -0.0128(17) -0.0058(16) -0.0140(17)
C25 0.062(3) 0.052(2) 0.065(3) -0.001(2) -0.012(2) -0.016(2)
C26 0.047(2) 0.041(2) 0.040(2) -0.0062(17) 0.0048(15) -0.0077(15)
C27 0.053(2) 0.047(2) 0.056(3) -0.0080(19) -0.0019(18) -0.0126(18)
C28 0.056(2) 0.038(2) 0.048(2) -0.0043(19) 0.0035(17) -0.0059(17)
C29 0.059(3) 0.053(3) 0.082(3) -0.002(2) -0.011(2) -0.014(2)
C30 0.081(4) 0.051(3) 0.101(4) 0.008(3) -0.011(3) 0.002(3)
C31 0.091(4) 0.042(3) 0.111(5) -0.002(3) 0.007(3) -0.002(3)
C32 0.064(3) 0.046(3) 0.073(3) -0.008(2) -0.004(2) -0.003(2)
C33 0.084(4) 0.047(3) 0.107(4) -0.020(3) 0.003(3) -0.008(3)
C34 0.094(4) 0.057(3) 0.102(4) -0.011(3) 0.008(3) -0.007(3)
C35 0.078(4) 0.057(3) 0.103(4) 0.005(3) -0.007(3) 0.000(3)
C36 0.058(3) 0.069(3) 0.071(3) -0.008(2) -0.008(2) -0.011(2)
C37 0.052(2) 0.054(3) 0.043(2) -0.008(2) 0.0064(17) -0.0030(18)
C38 0.066(3) 0.061(3) 0.063(3) -0.010(2) -0.008(2) -0.013(2)
C39 0.060(2) 0.052(2) 0.045(2) -0.012(2) -0.0017(18) -0.0105(18)
C40 0.122(4) 0.054(3) 0.071(3) 0.001(3) 0.038(3) 0.001(2)
C41 0.060(3) 0.060(3) 0.054(3) -0.012(2) -0.0014(19) -0.004(2)
C42 0.057(3) 0.063(3) 0.052(3) 0.002(2) 0.0075(19) -0.005(2)
C43 0.049(2) 0.063(3) 0.056(3) -0.001(2) -0.0030(18) -0.017(2)
C44 0.076(3) 0.069(3) 0.090(4) -0.024(3) 0.001(3) -0.006(3)

loop_
_atom_type_symbol
_atom_type_description
_atom_type_scat_dispersion_real
_atom_type_scat_dispersion_imag
_atom_type_scat_source
C C 0.0033 0.0016 'International Tables Vol C Tables 4.2.6.8 and 6.1.1.4'
H H 0.0000 0.0000 'International Tables Vol C Tables 4.2.6.8 and 6.1.1.4'
N N 0.0061 0.0033 'International Tables Vol C Tables 4.2.6.8 and 6.1.1.4'
O O 0.0106 0.0060 'International Tables Vol C Tables 4.2.6.8 and 6.1.1.4'
Cl Cl 0.1484 0.1585 'International Tables Vol C Tables 4.2.6.8 and 6.1.1.4'

loop_
_geom_angle_atom_site_label_1
_geom_angle_atom_site_label_2
_geom_angle_atom_site_label_3
_geom_angle_site_symmetry_1
_geom_angle_site_symmetry_3
_geom_angle
_geom_angle_publ_flag
C4 O1 C5 . . 117.7(3) ?
C6 O3 H3 . . 109.500000 ?
C17 O4 C16 . . 117.8(3) ?
C15 O5 H5 . . 109.500000 ?
C28 O7 C27 . . 117.7(3) ?
C26 O8 H8 . . 109.500000 ?
C37 O10 C38 . . 117.2(3) ?
C39 O11 H11 . . 109.500000 ?
C8 N1 C7 . . 123.0(3) ?
C8 N1 H1 . . 118.500000 ?
C7 N1 H1 . . 118.500000 ?
C13 N2 C14 . . 121.5(4) ?
C13 N2 H2 . . 119.200000 ?
C14 N2 H2 . . 119.200000 ?
C24 N3 C25 . . 123.1(3) ?
C24 N3 H3A . . 118.500000 ?
C25 N3 H3A . . 118.500000 ?
C42 N4 C40 . . 122.4(4) ?
C42 N4 H4 . . 118.800000 ?
C40 N4 H4 . . 118.800000 ?
C2 C1 C10 . . 119.6(5) ?
C2 C1 H1A . . 120.200000 ?
C10 C1 H1A . . 120.200000 ?
C1 C2 C3 . . 120.5(5) ?
C1 C2 H2A . . 119.800000 ?
C3 C2 H2A . . 119.800000 ?
C2 C3 C4 . . 121.0(5) ?
C2 C3 H3B . . 119.500000 ?
C4 C3 H3B . . 119.500000 ?
O1 C4 C3 . . 116.1(4) ?
O1 C4 C11 . . 125.0(4) ?
C3 C4 C11 . . 118.9(4) ?
O1 C5 C6 . . 106.5(3) ?
O1 C5 H5A . . 110.400000 ?
C6 C5 H5A . . 110.400000 ?
O1 C5 H5B . . 110.400000 ?
C6 C5 H5B . . 110.400000 ?
H5A C5 H5B . . 108.600000 ?
O3 C6 C5 . . 110.1(3) ?
O3 C6 C7 . . 111.8(3) ?
C5 C6 C7 . . 110.4(3) ?
O3 C6 H6 . . 108.100000 ?
C5 C6 H6 . . 108.100000 ?
C7 C6 H6 . . 108.100000 ?
N1 C7 C6 . . 113.1(3) ?
N1 C7 H7A . . 109.000000 ?
C6 C7 H7A . . 109.000000 ?
N1 C7 H7B . . 109.000000 ?
C6 C7 H7B . . 109.000000 ?
H7A C7 H7B . . 107.800000 ?
O2 C8 N1 . . 125.7(4) ?
O2 C8 C9 . . 119.5(3) ?
N1 C8 C9 . . 114.8(3) ?
C8 C9 Cl2 . . 110.1(3) ?
C8 C9 Cl1 . . 109.8(3) ?
Cl2 C9 Cl1 . . 108.9(2) ?
C8 C9 Cl3 . . 110.1(3) ?
Cl2 C9 Cl3 . . 109.1(2) ?
Cl1 C9 Cl3 . . 108.9(2) ?
C1 C10 C11 . . 120.8(5) ?
C1 C10 H10 . . 119.600000 ?
C11 C10 H10 . . 119.600000 ?
C10 C11 C4 . . 119.3(5) ?
C10 C11 H11A . . 120.300000 ?
C4 C11 H11A . . 120.300000 ?
C13 C12 Cl6 . . 110.7(3) ?
C13 C12 Cl5 . . 110.8(3) ?
Cl6 C12 Cl5 . . 108.2(2) ?
C13 C12 Cl4 . . 109.3(2) ?
Cl6 C12 Cl4 . . 109.2(2) ?
Cl5 C12 Cl4 . . 108.6(2) ?
O6 C13 N2 . . 125.8(4) ?
O6 C13 C12 . . 119.7(3) ?
N2 C13 C12 . . 114.5(3) ?
N2 C14 C15 . . 113.6(3) ?
N2 C14 H14A . . 108.800000 ?
C15 C14 H14A . . 108.800000 ?
N2 C14 H14B . . 108.800000 ?
C15 C14 H14B . . 108.800000 ?
H14A C14 H14B . . 107.700000 ?
O5 C15 C16 . . 112.6(3) ?
O5 C15 C14 . . 108.3(3) ?
C16 C15 C14 . . 111.5(3) ?
O5 C15 H15 . . 108.100000 ?
C16 C15 H15 . . 108.100000 ?
C14 C15 H15 . . 108.100000 ?
O4 C16 C15 . . 107.2(3) ?
O4 C16 H16A . . 110.300000 ?
C15 C16 H16A . . 110.300000 ?
O4 C16 H16B . . 110.300000 ?
C15 C16 H16B . . 110.300000 ?
H16A C16 H16B . . 108.500000 ?
C21 C17 O4 . . 124.9(4) ?
C21 C17 C18 . . 120.1(4) ?
O4 C17 C18 . . 115.0(4) ?
C19 C18 C17 . . 119.2(5) ?
C19 C18 H18 . . 120.400000 ?
C17 C18 H18 . . 120.400000 ?
C20 C19 C18 . . 121.6(6) ?
C20 C19 H19 . . 119.200000 ?
C18 C19 H19 . . 119.200000 ?
C22 C20 C19 . . 118.4(5) ?
C22 C20 H20 . . 120.800000 ?
C19 C20 H20 . . 120.800000 ?
C17 C21 C22 . . 118.5(5) ?
C17 C21 H21 . . 120.700000 ?
C22 C21 H21 . . 120.700000 ?
C20 C22 C21 . . 122.1(6) ?
C20 C22 H22 . . 118.900000 ?
C21 C22 H22 . . 118.900000 ?
C24 C23 Cl8 . . 110.3(3) ?
C24 C23 Cl7 . . 113.7(3) ?
Cl8 C23 Cl7 . . 109.5(2) ?
C24 C23 Cl9 . . 106.4(3) ?
Cl8 C23 Cl9 . . 109.5(2) ?
Cl7 C23 Cl9 . . 107.4(2) ?
O9 C24 N3 . . 125.3(4) ?
O9 C24 C23 . . 119.6(3) ?
N3 C24 C23 . . 115.1(3) ?
N3 C25 C26 . . 109.8(3) ?
N3 C25 H25A . . 109.700000 ?
C26 C25 H25A . . 109.700000 ?
N3 C25 H25B . . 109.700000 ?
C26 C25 H25B . . 109.700000 ?
H25A C25 H25B . . 108.200000 ?
O8 C26 C25 . . 106.4(3) ?
O8 C26 C27 . . 112.0(3) ?
C25 C26 C27 . . 111.0(3) ?
O8 C26 H26 . . 109.100000 ?
C25 C26 H26 . . 109.100000 ?
C27 C26 H26 . . 109.100000 ?
O7 C27 C26 . . 107.2(3) ?
O7 C27 H27A . . 110.300000 ?
C26 C27 H27A . . 110.300000 ?
O7 C27 H27B . . 110.300000 ?
C26 C27 H27B . . 110.300000 ?
H27A C27 H27B . . 108.500000 ?
O7 C28 C32 . . 115.2(3) ?
O7 C28 C29 . . 124.7(4) ?
C32 C28 C29 . . 120.1(4) ?
C30 C29 C28 . . 118.4(5) ?
C30 C29 H29 . . 120.800000 ?
C28 C29 H29 . . 120.800000 ?
C31 C30 C29 . . 121.7(5) ?
C31 C30 H30 . . 119.100000 ?
C29 C30 H30 . . 119.100000 ?
C30 C31 C33 . . 119.6(5) ?
C30 C31 H31 . . 120.200000 ?
C33 C31 H31 . . 120.200000 ?
C33 C32 C28 . . 119.8(4) ?
C33 C32 H32 . . 120.100000 ?
C28 C32 H32 . . 120.100000 ?
C32 C33 C31 . . 120.4(5) ?
C32 C33 H33 . . 119.800000 ?
C31 C33 H33 . . 119.800000 ?
C35 C34 C44 . . 120.0(5) ?
C35 C34 H34 . . 120.000000 ?
C44 C34 H34 . . 120.000000 ?
C34 C35 C36 . . 120.8(5) ?
C34 C35 H35 . . 119.600000 ?
C36 C35 H35 . . 119.600000 ?
C35 C36 C37 . . 119.8(5) ?
C35 C36 H36 . . 120.100000 ?
C37 C36 H36 . . 120.100000 ?
O10 C37 C41 . . 115.9(4) ?
O10 C37 C36 . . 125.0(4) ?
C41 C37 C36 . . 119.1(4) ?
O10 C38 C39 . . 107.8(3) ?
O10 C38 H38A . . 110.200000 ?
C39 C38 H38A . . 110.200000 ?
O10 C38 H38B . . 110.200000 ?
C39 C38 H38B . . 110.200000 ?
H38A C38 H38B . . 108.500000 ?
O11 C39 C40 . . 110.6(4) ?
O11 C39 C38 . . 113.3(3) ?
C40 C39 C38 . . 111.3(4) ?
O11 C39 H39 . . 107.100000 ?
C40 C39 H39 . . 107.100000 ?
C38 C39 H39 . . 107.100000 ?
N4 C40 C39 . . 111.4(4) ?
N4 C40 H40A . . 109.400000 ?
C39 C40 H40A . . 109.400000 ?
N4 C40 H40B . . 109.400000 ?
C39 C40 H40B . . 109.400000 ?
H40A C40 H40B . . 108.000000 ?
C44 C41 C37 . . 119.8(4) ?
C44 C41 H41 . . 120.100000 ?
C37 C41 H41 . . 120.100000 ?
O12 C42 N4 . . 125.0(4) ?
O12 C42 C43 . . 119.1(4) ?
N4 C42 C43 . . 115.8(4) ?
C42 C43 Cl12 . . 110.4(3) ?
C42 C43 Cl10 . . 113.6(3) ?
Cl12 C43 Cl10 . . 109.3(2) ?
C42 C43 Cl11 . . 106.3(3) ?
Cl12 C43 Cl11 . . 108.8(2) ?
Cl10 C43 Cl11 . . 108.3(2) ?
C34 C44 C41 . . 120.5(5) ?
C34 C44 H44 . . 119.800000 ?
C41 C44 H44 . . 119.800000 ?

loop_
_geom_bond_atom_site_label_1
_geom_bond_atom_site_label_2
_geom_bond_site_symmetry_2
_geom_bond_distance
_geom_bond_publ_flag
Cl1 C9 . 1.755(4) ?
Cl2 C9 . 1.743(4) ?
Cl3 C9 . 1.761(4) ?
Cl4 C12 . 1.769(4) ?
Cl5 C12 . 1.767(4) ?
Cl6 C12 . 1.751(4) ?
Cl7 C23 . 1.755(4) ?
Cl8 C23 . 1.740(4) ?
Cl9 C23 . 1.770(4) ?
Cl10 C43 . 1.765(5) ?
Cl11 C43 . 1.764(4) ?
Cl12 C43 . 1.741(4) ?
O1 C4 . 1.360(5) ?
O1 C5 . 1.428(4) ?
O2 C8 . 1.205(4) ?
O3 C6 . 1.425(4) ?
O3 H3 . 0.840000 ?
O4 C17 . 1.379(5) ?
O4 C16 . 1.427(5) ?
O5 C15 . 1.427(5) ?
O5 H5 . 0.840000 ?
O6 C13 . 1.202(4) ?
O7 C28 . 1.377(4) ?
O7 C27 . 1.431(5) ?
O8 C26 . 1.421(4) ?
O8 H8 . 0.840000 ?
O9 C24 . 1.199(4) ?
O10 C37 . 1.370(5) ?
O10 C38 . 1.430(5) ?
O11 C39 . 1.425(4) ?
O11 H11 . 0.840000 ?
O12 C42 . 1.201(5) ?
N1 C8 . 1.317(5) ?
N1 C7 . 1.452(5) ?
N1 H1 . 0.880000 ?
N2 C13 . 1.320(5) ?
N2 C14 . 1.451(5) ?
N2 H2 . 0.880000 ?
N3 C24 . 1.330(5) ?
N3 C25 . 1.442(5) ?
N3 H3A . 0.880000 ?
N4 C42 . 1.308(6) ?
N4 C40 . 1.477(6) ?
N4 H4 . 0.880000 ?
C1 C2 . 1.353(8) ?
C1 C10 . 1.376(8) ?
C1 H1A . 0.950000 ?
C2 C3 . 1.369(6) ?
C2 H2A . 0.950000 ?
C3 C4 . 1.377(6) ?
C3 H3B . 0.950000 ?
C4 C11 . 1.385(6) ?
C5 C6 . 1.510(5) ?
C5 H5A . 0.990000 ?
C5 H5B . 0.990000 ?
C6 C7 . 1.514(5) ?
C6 H6 . 1.000000 ?
C7 H7A . 0.990000 ?
C7 H7B . 0.990000 ?
C8 C9 . 1.557(5) ?
C10 C11 . 1.383(7) ?
C10 H10 . 0.950000 ?
C11 H11A . 0.950000 ?
C12 C13 . 1.550(5) ?
C14 C15 . 1.503(5) ?
C14 H14A . 0.990000 ?
C14 H14B . 0.990000 ?
C15 C16 . 1.502(6) ?
C15 H15 . 1.000000 ?
C16 H16A . 0.990000 ?
C16 H16B . 0.990000 ?
C17 C21 . 1.371(6) ?
C17 C18 . 1.378(6) ?
C18 C19 . 1.372(7) ?
C18 H18 . 0.950000 ?
C19 C20 . 1.360(9) ?
C19 H19 . 0.950000 ?
C20 C22 . 1.354(8) ?
C20 H20 . 0.950000 ?
C21 C22 . 1.382(7) ?
C21 H21 . 0.950000 ?
C22 H22 . 0.950000 ?
C23 C24 . 1.549(5) ?
C25 C26 . 1.510(5) ?
C25 H25A . 0.990000 ?
C25 H25B . 0.990000 ?
C26 C27 . 1.512(5) ?
C26 H26 . 1.000000 ?
C27 H27A . 0.990000 ?
C27 H27B . 0.990000 ?
C28 C32 . 1.386(6) ?
C28 C29 . 1.390(6) ?
C29 C30 . 1.378(7) ?
C29 H29 . 0.950000 ?
C30 C31 . 1.352(8) ?
C30 H30 . 0.950000 ?
C31 C33 . 1.384(7) ?
C31 H31 . 0.950000 ?
C32 C33 . 1.361(6) ?
C32 H32 . 0.950000 ?
C33 H33 . 0.950000 ?
C34 C35 . 1.348(8) ?
C34 C44 . 1.365(7) ?
C34 H34 . 0.950000 ?
C35 C36 . 1.377(7) ?
C35 H35 . 0.950000 ?
C36 C37 . 1.380(6) ?
C36 H36 . 0.950000 ?
C37 C41 . 1.379(6) ?
C38 C39 . 1.500(6) ?
C38 H38A . 0.990000 ?
C38 H38B . 0.990000 ?
C39 C40 . 1.487(6) ?
C39 H39 . 1.000000 ?
C40 H40A . 0.990000 ?
C40 H40B . 0.990000 ?
C41 C44 . 1.376(6) ?
C41 H41 . 0.950000 ?
C42 C43 . 1.541(6) ?
C44 H44 . 0.950000 ?

loop_
_geom_hbond_atom_site_label_D
_geom_hbond_atom_site_label_H
_geom_hbond_atom_site_label_A
_geom_hbond_site_symmetry_A
_geom_hbond_distance_DH
_geom_hbond_distance_HA
_geom_hbond_distance_DA
_geom_hbond_angle_DHA
_geom_hbond_publ_flag
C38 H38B O9 1_656 0.99 2.61 3.263(5) 123.3 ?
C32 H32 O4 . 0.95 2.64 3.449(5) 143.2 ?
C26 H26 O12 1_554 1.00 2.51 3.413(5) 149.7 ?
C21 H21 Cl2 . 0.95 2.96 3.846(5) 156.6 ?
C16 H16B O2 . 0.99 2.58 3.139(5) 115.3 ?
C15 H15 O2 . 1.00 2.55 3.234(5) 125.2 ?
N4 H4 Cl10 . 0.88 2.49 2.955(4) 113.6 ?
N3 H3A Cl7 . 0.88 2.50 2.962(3) 113.6 ?
N2 H2 O8 1_655 0.88 2.10 2.943(4) 159.9 ?
N1 H1 O11 1_455 0.88 2.01 2.852(4) 158.6 ?
O11 H11 O3 . 0.84 2.01 2.748(4) 146.0 ?
O8 H8 O5 . 0.84 1.96 2.775(4) 164.7 ?
O5 H5 O7 . 0.84 2.21 2.922(4) 143.0 ?
O3 H3 O6 . 0.84 2.06 2.873(4) 162.8 ?
C38 H38B O9 1_656 0.99 2.61 3.263(5) 123.3 ?
C32 H32 O4 . 0.95 2.64 3.449(5) 143.2 ?
C26 H26 O12 1_554 1.00 2.51 3.413(5) 149.7 ?
C21 H21 Cl2 . 0.95 2.96 3.846(5) 156.6 ?
C16 H16B O2 . 0.99 2.58 3.139(5) 115.3 ?
C15 H15 O2 . 1.00 2.55 3.234(5) 125.2 ?
N4 H4 Cl10 . 0.88 2.49 2.955(4) 113.6 ?
N3 H3A Cl7 . 0.88 2.50 2.962(3) 113.6 ?
N2 H2 O8 1_655 0.88 2.10 2.943(4) 159.9 ?
N1 H1 O11 1_455 0.88 2.01 2.852(4) 158.6 ?
O11 H11 O3 . 0.84 2.01 2.748(4) 146.0 ?
O8 H8 O5 . 0.84 1.96 2.775(4) 164.7 ?
O5 H5 O7 . 0.84 2.21 2.922(4) 143.0 ?
O3 H3 O6 . 0.84 2.06 2.873(4) 162.8 ?
C38 H38B O9 1_656 0.99 2.61 3.263(5) 123.3 ?
C32 H32 O4 . 0.95 2.64 3.449(5) 143.2 ?
C26 H26 O12 1_554 1.00 2.51 3.413(5) 149.7 ?
C21 H21 Cl2 . 0.95 2.96 3.846(5) 156.6 ?
C16 H16B O2 . 0.99 2.58 3.139(5) 115.3 ?
C15 H15 O2 . 1.00 2.55 3.234(5) 125.2 ?
N4 H4 Cl10 . 0.88 2.49 2.955(4) 113.6 ?
N3 H3A Cl7 . 0.88 2.50 2.962(3) 113.6 ?
N2 H2 O8 1_655 0.88 2.10 2.943(4) 159.9 ?
N1 H1 O11 1_455 0.88 2.01 2.852(4) 158.6 ?
O11 H11 O3 . 0.84 2.01 2.748(4) 146.0 ?
O8 H8 O5 . 0.84 1.96 2.775(4) 164.7 ?
O5 H5 O7 . 0.84 2.21 2.922(4) 143.0 ?
O3 H3 O6 . 0.84 2.06 2.873(4) 162.8 ?
O3 H3 O6 . 0.84 2.06 2.873(4) 162.8 ?
O5 H5 O7 . 0.84 2.21 2.922(4) 143.0 ?
O8 H8 O5 . 0.84 1.96 2.775(4) 164.7 ?
O11 H11 O3 . 0.84 2.01 2.748(4) 146.0 ?
N1 H1 O11 1_455 0.88 2.01 2.852(4) 158.6 ?
N2 H2 O8 1_655 0.88 2.10 2.943(4) 159.9 ?
N3 H3A Cl7 . 0.88 2.50 2.962(3) 113.6 ?
N4 H4 Cl10 . 0.88 2.49 2.955(4) 113.6 ?
C15 H15 O2 . 1.00 2.55 3.234(5) 125.2 ?
C16 H16B O2 . 0.99 2.58 3.139(5) 115.3 ?
C21 H21 Cl2 . 0.95 2.96 3.846(5) 156.6 ?
C26 H26 O12 1_554 1.00 2.51 3.413(5) 149.7 ?
C32 H32 O4 . 0.95 2.64 3.449(5) 143.2 ?
C38 H38B O9 1_656 0.99 2.61 3.263(5) 123.3 ?
O3 H3 O6 . 0.84 2.06 2.873(4) 162.8 ?
O5 H5 O7 . 0.84 2.21 2.922(4) 143.0 ?
O8 H8 O5 . 0.84 1.96 2.775(4) 164.7 ?
O11 H11 O3 . 0.84 2.01 2.748(4) 146.0 ?
N1 H1 O11 1_455 0.88 2.01 2.852(4) 158.6 ?
N2 H2 O8 1_655 0.88 2.10 2.943(4) 159.9 ?
N3 H3A Cl7 . 0.88 2.50 2.962(3) 113.6 ?
N4 H4 Cl10 . 0.88 2.49 2.955(4) 113.6 ?
C15 H15 O2 . 1.00 2.55 3.234(5) 125.2 ?
C16 H16B O2 . 0.99 2.58 3.139(5) 115.3 ?
C21 H21 Cl2 . 0.95 2.96 3.846(5) 156.6 ?
C26 H26 O12 1_554 1.00 2.51 3.413(5) 149.7 ?
C32 H32 O4 . 0.95 2.64 3.449(5) 143.2 ?
C38 H38B O9 1_656 0.99 2.61 3.263(5) 123.3 ?
O3 H3 O6 . 0.84 2.06 2.873(4) 162.8 ?
O5 H5 O7 . 0.84 2.21 2.922(4) 143.0 ?
O8 H8 O5 . 0.84 1.96 2.775(4) 164.7 ?
O11 H11 O3 . 0.84 2.01 2.748(4) 146.0 ?
N1 H1 O11 1_455 0.88 2.01 2.852(4) 158.6 ?
N2 H2 O8 1_655 0.88 2.10 2.943(4) 159.9 ?
N3 H3A Cl7 . 0.88 2.50 2.962(3) 113.6 ?
N4 H4 Cl10 . 0.88 2.49 2.955(4) 113.6 ?
C15 H15 O2 . 1.00 2.55 3.234(5) 125.2 ?
C16 H16B O2 . 0.99 2.58 3.139(5) 115.3 ?
C21 H21 Cl2 . 0.95 2.96 3.846(5) 156.6 ?
C26 H26 O12 1_554 1.00 2.51 3.413(5) 149.7 ?
C32 H32 O4 . 0.95 2.64 3.449(5) 143.2 ?
C38 H38B O9 1_656 0.99 2.61 3.263(5) 123.3 ?

loop_
_geom_torsion_atom_site_label_1
_geom_torsion_atom_site_label_2
_geom_torsion_atom_site_label_3
_geom_torsion_atom_site_label_4
_geom_torsion_site_symmetry_1
_geom_torsion_site_symmetry_2
_geom_torsion_site_symmetry_3
_geom_torsion_site_symmetry_4
_geom_torsion
_geom_torsion_publ_flag
C10 C1 C2 C3 . . . . 0.6(9) ?
C1 C2 C3 C4 . . . . -0.5(8) ?
C5 O1 C4 C3 . . . . 177.0(3) ?
C5 O1 C4 C11 . . . . -2.3(6) ?
C2 C3 C4 O1 . . . . -179.2(4) ?
C2 C3 C4 C11 . . . . 0.0(7) ?
C4 O1 C5 C6 . . . . -179.1(3) ?
O1 C5 C6 O3 . . . . 167.5(3) ?
O1 C5 C6 C7 . . . . -68.6(4) ?
C8 N1 C7 C6 . . . . 110.3(4) ?
O3 C6 C7 N1 . . . . -62.9(4) ?
C5 C6 C7 N1 . . . . 174.2(3) ?
C7 N1 C8 O2 . . . . -5.2(6) ?
C7 N1 C8 C9 . . . . 173.8(3) ?
O2 C8 C9 Cl2 . . . . 2.8(5) ?
N1 C8 C9 Cl2 . . . . -176.3(3) ?
O2 C8 C9 Cl1 . . . . 122.7(3) ?
N1 C8 C9 Cl1 . . . . -56.5(4) ?
O2 C8 C9 Cl3 . . . . -117.5(4) ?
N1 C8 C9 Cl3 . . . . 63.3(4) ?
C2 C1 C10 C11 . . . . -0.2(9) ?
C1 C10 C11 C4 . . . . -0.3(8) ?
O1 C4 C11 C10 . . . . 179.6(4) ?
C3 C4 C11 C10 . . . . 0.4(7) ?
C14 N2 C13 O6 . . . . 2.2(6) ?
C14 N2 C13 C12 . . . . -178.0(3) ?
Cl6 C12 C13 O6 . . . . -9.2(5) ?
Cl5 C12 C13 O6 . . . . -129.2(3) ?
Cl4 C12 C13 O6 . . . . 111.2(4) ?
Cl6 C12 C13 N2 . . . . 171.1(3) ?
Cl5 C12 C13 N2 . . . . 51.1(4) ?
Cl4 C12 C13 N2 . . . . -68.6(4) ?
C13 N2 C14 C15 . . . . -85.7(4) ?
N2 C14 C15 O5 . . . . -54.6(4) ?
N2 C14 C15 C16 . . . . -179.0(4) ?
C17 O4 C16 C15 . . . . -172.5(3) ?
O5 C15 C16 O4 . . . . -63.0(4) ?
C14 C15 C16 O4 . . . . 59.0(4) ?
C16 O4 C17 C21 . . . . -7.8(6) ?
C16 O4 C17 C18 . . . . 172.5(4) ?
C21 C17 C18 C19 . . . . 0.9(7) ?
O4 C17 C18 C19 . . . . -179.5(4) ?
C17 C18 C19 C20 . . . . -1.0(9) ?
C18 C19 C20 C22 . . . . 0.9(9) ?
O4 C17 C21 C22 . . . . 179.8(4) ?
C18 C17 C21 C22 . . . . -0.6(7) ?
C19 C20 C22 C21 . . . . -0.7(10) ?
C17 C21 C22 C20 . . . . 0.5(9) ?
C25 N3 C24 O9 . . . . -9.9(6) ?
C25 N3 C24 C23 . . . . 168.8(3) ?
Cl8 C23 C24 O9 . . . . -23.3(5) ?
Cl7 C23 C24 O9 . . . . -146.7(3) ?
Cl9 C23 C24 O9 . . . . 95.3(4) ?
Cl8 C23 C24 N3 . . . . 157.9(3) ?
Cl7 C23 C24 N3 . . . . 34.6(4) ?
Cl9 C23 C24 N3 . . . . -83.5(4) ?
C24 N3 C25 C26 . . . . -114.4(4) ?
N3 C25 C26 O8 . . . . -60.7(4) ?
N3 C25 C26 C27 . . . . 177.3(3) ?
C28 O7 C27 C26 . . . . 170.5(3) ?
O8 C26 C27 O7 . . . . 66.0(4) ?
C25 C26 C27 O7 . . . . -175.3(3) ?
C27 O7 C28 C32 . . . . -175.4(4) ?
C27 O7 C28 C29 . . . . 5.1(6) ?
O7 C28 C29 C30 . . . . -179.7(5) ?
C32 C28 C29 C30 . . . . 0.8(7) ?
C28 C29 C30 C31 . . . . -1.8(8) ?
C29 C30 C31 C33 . . . . 1.6(9) ?
O7 C28 C32 C33 . . . . -179.2(4) ?
C29 C28 C32 C33 . . . . 0.3(7) ?
C28 C32 C33 C31 . . . . -0.5(8) ?
C30 C31 C33 C32 . . . . -0.4(9) ?
C44 C34 C35 C36 . . . . -0.8(9) ?
C34 C35 C36 C37 . . . . 0.7(9) ?
C38 O10 C37 C41 . . . . 178.9(4) ?
C38 O10 C37 C36 . . . . -1.9(6) ?
C35 C36 C37 O10 . . . . -179.5(5) ?
C35 C36 C37 C41 . . . . -0.4(7) ?
C37 O10 C38 C39 . . . . -174.5(3) ?
O10 C38 C39 O11 . . . . -64.0(5) ?
O10 C38 C39 C40 . . . . 61.4(5) ?
C42 N4 C40 C39 . . . . -130.4(5) ?
O11 C39 C40 N4 . . . . -55.1(6) ?
C38 C39 C40 N4 . . . . 178.0(4) ?
O10 C37 C41 C44 . . . . 179.4(4) ?
C36 C37 C41 C44 . . . . 0.2(7) ?
C40 N4 C42 O12 . . . . 7.2(8) ?
C40 N4 C42 C43 . . . . -170.3(4) ?
O12 C42 C43 Cl12 . . . . 26.5(5) ?
N4 C42 C43 Cl12 . . . . -155.8(4) ?
O12 C42 C43 Cl10 . . . . 149.8(4) ?
N4 C42 C43 Cl10 . . . . -32.6(5) ?
O12 C42 C43 Cl11 . . . . -91.2(5) ?
N4 C42 C43 Cl11 . . . . 86.4(4) ?
C35 C34 C44 C41 . . . . 0.6(9) ?
C37 C41 C44 C34 . . . . -0.3(8) ?
